data_2201749
loop_
_publ_author_name
'Rajeswaran, Manju'
'Jarikov, Viktor V.'

_publ_section_title
;
 Tris(quinolin-8-olato)indium(III)
;
_journal_issue 6
_journal_name_full 'Acta Crystallographica Section E'
_journal_page_first m306
_journal_page_last m307
_journal_paper_doi 10.1107/S1600536803009231
_journal_volume 59
_journal_year 2003
_chemical_formula_iupac '[In (C9 H6 N1 O1)3]'
_chemical_formula_moiety 'C27 H18 In N3 O3'
_chemical_formula_sum 'C27 H18 In N3 O3'
_chemical_formula_weight 547.26
_chemical_name_common 'Indium 8-hydroxyquinolate'
_chemical_name_systematic
;
Tris(quinolin-8-olato)indium
;
_space_group_IT_number 2
_symmetry_cell_setting triclinic
_symmetry_space_group_name_Hall '-P 1'
_symmetry_space_group_name_H-M 'P -1'
_atom_sites_solution_hydrogens geom
_atom_sites_solution_primary direct
_atom_sites_solution_secondary difmap
_audit_creation_method SHELXL-97
_cell_angle_alpha 65.63(3)
_cell_angle_beta 88.15(3)
_cell_angle_gamma 83.55(3)
_cell_formula_units_Z 2
_cell_length_a 6.1860(12)
_cell_length_b 13.436(3)
_cell_length_c 14.725(3)
_cell_measurement_reflns_used 10088
_cell_measurement_temperature 293(2)
_cell_measurement_theta_max 26.733
_cell_measurement_theta_min 0.998
_cell_volume 1107.6(5)
_computing_cell_refinement 'HKL SCALEPACK (Otwinowski & Minor, 1997)'
_computing_data_collection 'COLLECT (Nonius, 1997-2000)'
_computing_data_reduction 'HKL DENZO (Otwinowski & Minor, 1997) and SCALEPACK'
_computing_molecular_graphics 'SHELXTL (Bruker, 2001) and Materials Studio (Accelrys, 2001)'
_computing_publication_material SHELXTL
_computing_structure_refinement 'SHELXL97 (Sheldrick, 1997)'
_computing_structure_solution 'SHELXS97 (Sheldrick, 1997)'
_diffrn_ambient_temperature 293(2)
_diffrn_detector_area_resol_mean 9
_diffrn_measured_fraction_theta_full 0.982
_diffrn_measured_fraction_theta_max 0.982
_diffrn_measurement_device '95mm CCD camera on \k-goniostat'
_diffrn_measurement_device_type 'Nonius KappaCCD'
_diffrn_measurement_method '\f and \w'
_diffrn_radiation_monochromator 'horizonally mounted graphite crystal'
_diffrn_radiation_source 'fine-focus sealed tube'
_diffrn_radiation_type MoK\a
_diffrn_radiation_wavelength 0.71073
_diffrn_reflns_av_R_equivalents 0.1115
_diffrn_reflns_av_sigmaI/netI 0.1366
_diffrn_reflns_limit_h_max 7
_diffrn_reflns_limit_h_min -7
_diffrn_reflns_limit_k_max 15
_diffrn_reflns_limit_k_min -16
_diffrn_reflns_limit_l_max 14
_diffrn_reflns_limit_l_min -18
_diffrn_reflns_number 11360
_diffrn_reflns_theta_full 26.80
_diffrn_reflns_theta_max 26.80
_diffrn_reflns_theta_min 4.03
_diffrn_standards_decay_% none
_diffrn_standards_number 0
_exptl_absorpt_coefficient_mu 1.103
_exptl_absorpt_correction_T_max 0.991
_exptl_absorpt_correction_T_min 0.517
_exptl_absorpt_correction_type multi-scan
_exptl_absorpt_process_details '(SORTAV; Blessing, 1995)'
_exptl_crystal_colour Yellow
_exptl_crystal_density_diffrn 1.641
_exptl_crystal_density_method 'not measured'
_exptl_crystal_description Needle
_exptl_crystal_F_000 548
_exptl_crystal_size_max 0.6
_exptl_crystal_size_mid 0.07
_exptl_crystal_size_min 0.06
_refine_diff_density_max 0.587
_refine_diff_density_min -1.053
_refine_ls_extinction_method none
_refine_ls_goodness_of_fit_ref 0.743
_refine_ls_hydrogen_treatment constr
_refine_ls_matrix_type full
_refine_ls_number_parameters 307
_refine_ls_number_reflns 4647
_refine_ls_number_restraints 0
_refine_ls_restrained_S_all 0.743
_refine_ls_R_factor_all 0.1055
_refine_ls_R_factor_gt 0.0499
_refine_ls_shift/su_max <0.001
_refine_ls_shift/su_mean 0.000
_refine_ls_structure_factor_coef Fsqd
_refine_ls_weighting_details 'calc w = 1/[\s^2^(Fo^2^)+(0.1127P)^2^] where P = (Fo^2^+2Fc^2^)/3'
_refine_ls_weighting_scheme calc
_refine_ls_wR_factor_gt 0.1155
_refine_ls_wR_factor_ref 0.1498
_reflns_number_gt 2896
_reflns_number_total 4647
_reflns_threshold_expression I>2\s(I)
_cod_data_source_file ac6038.cif
_cod_data_source_block I
_cod_depositor_comments
;
The following automatic conversions were performed:
'_symmetry_cell_setting' value 'Triclinic' changed to 'triclinic'
according to '/home/saulius/struct/CIF-dictionaries/cif_core.dic'
dictionary named 'cif_core.dic' version 2.4.1 from
2010-06-29.

'_geom_bond_publ_flag' value 'Yes' changed to 'yes' according
to '/home/saulius/struct/CIF-dictionaries/cif_core.dic' dictionary named
'cif_core.dic' version 2.4.1 from 2010-06-29 (6 times).

Automatic conversion script
Id: cif_fix_enum 1527 2010-12-29 10:47:43Z saulius 

The following automatic conversions were performed:

'_symmetry_cell_setting' value 'Triclinic' changed to 'triclinic'
according to /home/saulius/struct/CIF-dictionaries/cif_core.dic
dictionary named 'cif_core.dic' version 2.4.1 from
2010-06-29.

'_geom_bond_publ_flag' value 'Yes' changed to 'yes'
according to /home/saulius/struct/CIF-dictionaries/cif_core.dic
dictionary named 'cif_core.dic' version 2.4.1 from 2010-06-29 (6
times).

'_geom_angle_publ_flag' value 'Yes' changed to 'yes'
according to /home/saulius/struct/CIF-dictionaries/cif_core.dic
dictionary named 'cif_core.dic' version 2.4.1 from 2010-06-29 (15
times).

Automatic conversion script
Id: cif_fix_values 1715 2011-07-08 13:25:40Z adriana 
;
_cod_original_cell_volume 1107.7(4)
_cod_database_code 2201749
_cod_database_fobs_code 2201749

loop_
_symmetry_equiv_pos_as_xyz
'x, y, z'
'-x, -y, -z'

loop_
_atom_site_label
_atom_site_fract_x
_atom_site_fract_y
_atom_site_fract_z
_atom_site_U_iso_or_equiv
_atom_site_adp_type
_atom_site_calc_flag
_atom_site_refinement_flags
_atom_site_occupancy
_atom_site_disorder_assembly
_atom_site_disorder_group
_atom_site_type_symbol
In1 0.78291(5) 0.80366(3) 0.31744(3) 0.03885(18) Uani d . 1 . . In
O1 0.9653(6) 0.7401(4) 0.2257(3) 0.0514(11) Uani d . 1 . . O
O2 0.9104(6) 0.9563(4) 0.2681(3) 0.0501(11) Uani d . 1 . . O
O3 0.9595(6) 0.7262(4) 0.4526(3) 0.0512(11) Uani d . 1 . . O
N1 0.6030(7) 0.6614(4) 0.3284(4) 0.0410(11) Uani d . 1 . . N
N2 0.5482(6) 0.9168(4) 0.1931(3) 0.0392(11) Uani d . 1 . . N
N3 0.5591(7) 0.8395(4) 0.4263(4) 0.0422(12) Uani d . 1 . . N
C1 0.6892(9) 0.6190(5) 0.2638(4) 0.0422(14) Uani d . 1 . . C
C2 0.8812(9) 0.6640(5) 0.2103(4) 0.0463(15) Uani d . 1 . . C
C3 0.9621(11) 0.6197(6) 0.1446(5) 0.0595(18) Uani d . 1 . . C
H3 1.0866 0.6446 0.1091 0.071 Uiso calc R 1 . . H
C4 0.8643(14) 0.5394(7) 0.1296(6) 0.072(2) Uani d . 1 . . C
H4 0.9241 0.5130 0.0840 0.087 Uiso calc R 1 . . H
C5 0.6841(13) 0.4984(6) 0.1796(6) 0.068(2) Uani d . 1 . . C
H5 0.6211 0.4452 0.1676 0.082 Uiso calc R 1 . . H
C6 0.5931(11) 0.5365(6) 0.2492(5) 0.0565(17) Uani d . 1 . . C
C7 0.4094(11) 0.4974(6) 0.3076(6) 0.0633(19) Uani d . 1 . . C
H7 0.3429 0.4420 0.3010 0.076 Uiso calc R 1 . . H
C8 0.3303(10) 0.5379(6) 0.3713(6) 0.0620(19) Uani d . 1 . . C
H8 0.2107 0.5108 0.4099 0.074 Uiso calc R 1 . . H
C9 0.4303(9) 0.6227(5) 0.3799(5) 0.0511(16) Uani d . 1 . . C
H9 0.3723 0.6525 0.4234 0.061 Uiso calc R 1 . . H
C10 0.6005(8) 1.0214(5) 0.1571(4) 0.0386(13) Uani d . 1 . . C
C11 0.7928(9) 1.0398(5) 0.1984(4) 0.0427(14) Uani d . 1 . . C
C12 0.8476(11) 1.1470(6) 0.1617(5) 0.0577(17) Uani d . 1 . . C
H12 0.9707 1.1618 0.1865 0.069 Uiso calc R 1 . . H
C13 0.7189(13) 1.2328(6) 0.0877(6) 0.068(2) Uani d . 1 . . C
H13 0.7596 1.3036 0.0646 0.082 Uiso calc R 1 . . H
C14 0.5351(13) 1.2167(7) 0.0480(6) 0.069(2) Uani d . 1 . . C
H14 0.4519 1.2755 -0.0005 0.083 Uiso calc R 1 . . H
C15 0.4752(10) 1.1093(6) 0.0822(4) 0.0508(16) Uani d . 1 . . C
C16 0.2919(10) 1.0823(7) 0.0459(5) 0.061(2) Uani d . 1 . . C
H16 0.2037 1.1373 -0.0035 0.074 Uiso calc R 1 . . H
C17 0.2436(10) 0.9774(7) 0.0823(5) 0.0605(19) Uani d . 1 . . C
H17 0.1238 0.9597 0.0577 0.073 Uiso calc R 1 . . H
C18 0.3754(8) 0.8964(5) 0.1569(4) 0.0455(15) Uani d . 1 . . C
H18 0.3398 0.8245 0.1823 0.055 Uiso calc R 1 . . H
C19 0.6566(8) 0.8026(5) 0.5172(4) 0.0400(14) Uani d . 1 . . C
C20 0.8694(9) 0.7425(5) 0.5283(4) 0.0424(14) Uani d . 1 . . C
C21 0.9677(10) 0.7041(6) 0.6215(5) 0.0548(17) Uani d . 1 . . C
H21 1.1032 0.6630 0.6331 0.066 Uiso calc R 1 . . H
C22 0.8651(13) 0.7264(6) 0.6989(5) 0.064(2) Uani d . 1 . . C
H22 0.9373 0.7000 0.7602 0.077 Uiso calc R 1 . . H
C23 0.6666(13) 0.7844(6) 0.6886(5) 0.0622(19) Uani d . 1 . . C
H23 0.6047 0.7976 0.7415 0.075 Uiso calc R 1 . . H
C24 0.5557(10) 0.8241(5) 0.5963(5) 0.0474(15) Uani d . 1 . . C
C25 0.3491(11) 0.8844(6) 0.5765(6) 0.064(2) Uani d . 1 . . C
H25 0.2765 0.9002 0.6261 0.076 Uiso calc R 1 . . H
C26 0.2561(10) 0.9194(7) 0.4852(6) 0.064(2) Uani d . 1 . . C
H26 0.1197 0.9598 0.4720 0.077 Uiso calc R 1 . . H
C27 0.3628(8) 0.8955(5) 0.4107(5) 0.0495(16) Uani d . 1 . . C
H27 0.2952 0.9192 0.3487 0.059 Uiso calc R 1 . . H

loop_
_atom_site_aniso_label
_atom_site_aniso_U_11
_atom_site_aniso_U_22
_atom_site_aniso_U_33
_atom_site_aniso_U_12
_atom_site_aniso_U_13
_atom_site_aniso_U_23
In1 0.0294(2) 0.0494(3) 0.0378(3) -0.00411(16) -0.00044(15) -0.0180(2)
O1 0.042(2) 0.062(3) 0.057(3) -0.013(2) 0.0149(19) -0.030(2)
O2 0.040(2) 0.058(3) 0.052(3) -0.0154(19) -0.0029(19) -0.020(2)
O3 0.035(2) 0.068(3) 0.046(3) 0.0054(18) -0.0069(18) -0.022(2)
N1 0.037(2) 0.041(3) 0.043(3) -0.005(2) 0.004(2) -0.015(2)
N2 0.032(2) 0.048(3) 0.037(3) -0.006(2) -0.0013(19) -0.016(2)
N3 0.039(2) 0.049(3) 0.043(3) -0.002(2) 0.003(2) -0.024(3)
C1 0.047(3) 0.036(3) 0.034(3) -0.002(2) -0.007(2) -0.005(3)
C2 0.044(3) 0.053(4) 0.038(3) 0.009(3) -0.003(3) -0.018(3)
C3 0.070(4) 0.055(5) 0.050(4) 0.008(3) 0.003(3) -0.021(4)
C4 0.110(6) 0.058(5) 0.052(5) 0.014(5) -0.005(4) -0.032(4)
C5 0.086(5) 0.052(5) 0.071(5) 0.000(4) -0.017(4) -0.030(4)
C6 0.064(4) 0.047(4) 0.057(4) -0.001(3) -0.011(3) -0.019(4)
C7 0.069(4) 0.043(4) 0.071(5) -0.014(3) -0.016(4) -0.014(4)
C8 0.050(4) 0.053(5) 0.071(5) -0.015(3) 0.001(3) -0.012(4)
C9 0.041(3) 0.054(4) 0.054(4) -0.008(3) 0.004(3) -0.017(3)
C10 0.039(3) 0.046(4) 0.032(3) -0.003(2) 0.007(2) -0.018(3)
C11 0.045(3) 0.049(4) 0.038(3) -0.010(3) 0.010(3) -0.021(3)
C12 0.068(4) 0.060(5) 0.058(4) -0.020(3) 0.018(3) -0.034(4)
C13 0.098(6) 0.049(5) 0.058(5) -0.017(4) 0.027(4) -0.022(4)
C14 0.085(5) 0.061(5) 0.048(4) 0.008(4) 0.008(4) -0.013(4)
C15 0.053(3) 0.058(5) 0.032(3) 0.007(3) 0.005(3) -0.013(3)
C16 0.047(4) 0.084(6) 0.039(4) 0.012(3) -0.003(3) -0.015(4)
C17 0.041(3) 0.088(6) 0.046(4) -0.007(3) -0.004(3) -0.022(4)
C18 0.041(3) 0.056(4) 0.036(3) -0.009(3) -0.003(2) -0.015(3)
C19 0.035(3) 0.043(4) 0.043(3) -0.012(2) 0.003(2) -0.016(3)
C20 0.043(3) 0.041(4) 0.041(4) -0.014(2) 0.001(3) -0.013(3)
C21 0.049(3) 0.058(4) 0.047(4) -0.007(3) -0.013(3) -0.010(3)
C22 0.098(6) 0.056(5) 0.039(4) -0.032(4) -0.011(4) -0.013(4)
C23 0.090(5) 0.060(5) 0.044(4) -0.032(4) 0.015(4) -0.024(4)
C24 0.057(4) 0.048(4) 0.044(4) -0.022(3) 0.013(3) -0.022(3)
C25 0.063(4) 0.080(6) 0.068(5) -0.022(4) 0.025(4) -0.048(5)
C26 0.045(3) 0.081(6) 0.076(5) -0.009(3) 0.018(3) -0.043(5)
C27 0.030(3) 0.062(4) 0.060(4) -0.003(3) -0.001(3) -0.028(4)

loop_
_atom_type_symbol
_atom_type_description
_atom_type_scat_dispersion_real
_atom_type_scat_dispersion_imag
_atom_type_scat_source
C C 0.0033 0.0016 'International Tables Vol C Tables 4.2.6.8 and 6.1.1.4'
H H 0.0000 0.0000 'International Tables Vol C Tables 4.2.6.8 and 6.1.1.4'
N N 0.0061 0.0033 'International Tables Vol C Tables 4.2.6.8 and 6.1.1.4'
O O 0.0106 0.0060 'International Tables Vol C Tables 4.2.6.8 and 6.1.1.4'
In In -0.7276 1.3100 'International Tables Vol C Tables 4.2.6.8 and 6.1.1.4'

loop_
_geom_angle_atom_site_label_1
_geom_angle_atom_site_label_2
_geom_angle_atom_site_label_3
_geom_angle
_geom_angle_publ_flag
O3 In1 O2 96.96(17) yes
O3 In1 O1 101.69(17) yes
O2 In1 O1 98.33(17) yes
O3 In1 N3 76.88(16) yes
O2 In1 N3 93.12(18) yes
O1 In1 N3 168.54(17) yes
O3 In1 N1 98.64(17) yes
O2 In1 N1 164.31(16) yes
O1 In1 N1 76.89(17) yes
N3 In1 N1 92.01(17) yes
O3 In1 N2 163.81(17) yes
O2 In1 N2 76.89(16) yes
O1 In1 N2 94.06(17) yes
N3 In1 N2 88.41(17) yes
N1 In1 N2 88.45(17) yes
C2 O1 In1 115.4(3) ?
C11 O2 In1 115.2(3) ?
C20 O3 In1 115.2(3) ?
C9 N1 C1 119.5(5) ?
C9 N1 In1 130.5(4) ?
C1 N1 In1 109.8(3) ?
C18 N2 C10 119.0(5) ?
C18 N2 In1 130.4(4) ?
C10 N2 In1 110.5(3) ?
C27 N3 C19 119.6(5) ?
C27 N3 In1 129.2(4) ?
C19 N3 In1 111.0(3) ?
N1 C1 C6 121.1(6) ?
N1 C1 C2 116.9(5) ?
C6 C1 C2 122.0(6) ?
O1 C2 C3 124.6(6) ?
O1 C2 C1 120.3(5) ?
C3 C2 C1 115.1(6) ?
C4 C3 C2 122.5(7) ?
C5 C4 C3 121.9(7) ?
C4 C5 C6 119.8(7) ?
C1 C6 C5 118.7(7) ?
C1 C6 C7 116.7(7) ?
C5 C6 C7 124.6(7) ?
C8 C7 C6 121.5(7) ?
C7 C8 C9 118.8(7) ?
N1 C9 C8 122.4(7) ?
N2 C10 C15 122.2(5) ?
N2 C10 C11 117.1(5) ?
C15 C10 C11 120.7(6) ?
O2 C11 C12 122.5(6) ?
O2 C11 C10 120.1(5) ?
C12 C11 C10 117.4(6) ?
C11 C12 C13 120.6(7) ?
C14 C13 C12 122.7(7) ?
C13 C14 C15 118.6(7) ?
C10 C15 C14 120.0(6) ?
C10 C15 C16 116.3(6) ?
C14 C15 C16 123.7(6) ?
C17 C16 C15 120.6(6) ?
C16 C17 C18 119.0(6) ?
N2 C18 C17 122.9(6) ?
N3 C19 C24 121.6(5) ?
N3 C19 C20 116.3(5) ?
C24 C19 C20 122.1(5) ?
O3 C20 C21 123.6(5) ?
O3 C20 C19 120.3(5) ?
C21 C20 C19 116.1(6) ?
C20 C21 C22 120.9(6) ?
C23 C22 C21 123.2(6) ?
C22 C23 C24 118.8(7) ?
C23 C24 C25 124.2(6) ?
C23 C24 C19 118.8(6) ?
C25 C24 C19 117.0(6) ?
C26 C25 C24 119.8(6) ?
C25 C26 C27 120.5(6) ?
N3 C27 C26 121.4(6) ?

loop_
_geom_bond_atom_site_label_1
_geom_bond_atom_site_label_2
_geom_bond_site_symmetry_2
_geom_bond_distance
_geom_bond_publ_flag
In1 O3 . 2.101(4) yes
In1 O2 . 2.110(4) yes
In1 O1 . 2.112(4) yes
In1 N3 . 2.250(5) yes
In1 N1 . 2.264(5) yes
In1 N2 . 2.269(4) yes
O1 C2 . 1.298(8) ?
O2 C11 . 1.325(7) ?
O3 C20 . 1.317(7) ?
N1 C9 . 1.316(7) ?
N1 C1 . 1.365(8) ?
N2 C18 . 1.314(7) ?
N2 C10 . 1.355(8) ?
N3 C27 . 1.328(7) ?
N3 C19 . 1.356(7) ?
C1 C6 . 1.407(9) ?
C1 C2 . 1.451(8) ?
C2 C3 . 1.386(9) ?
C3 C4 . 1.389(10) ?
C4 C5 . 1.356(11) ?
C5 C6 . 1.401(10) ?
C6 C7 . 1.416(10) ?
C7 C8 . 1.322(10) ?
C8 C9 . 1.406(9) ?
C10 C15 . 1.409(8) ?
C10 C11 . 1.443(7) ?
C11 C12 . 1.392(9) ?
C12 C13 . 1.401(10) ?
C13 C14 . 1.373(10) ?
C14 C15 . 1.408(10) ?
C15 C16 . 1.412(9) ?
C16 C17 . 1.351(10) ?
C17 C18 . 1.389(9) ?
C19 C24 . 1.420(8) ?
C19 C20 . 1.442(8) ?
C20 C21 . 1.385(8) ?
C21 C22 . 1.409(10) ?
C22 C23 . 1.356(10) ?
C23 C24 . 1.408(9) ?
C24 C25 . 1.404(9) ?
C25 C26 . 1.352(11) ?
C26 C27 . 1.392(9) ?

loop_
_geom_torsion_atom_site_label_1
_geom_torsion_atom_site_label_2
_geom_torsion_atom_site_label_3
_geom_torsion_atom_site_label_4
_geom_torsion
O3 In1 O1 C2 103.6(4)
O2 In1 O1 C2 -157.5(4)
N3 In1 O1 C2 22.0(10)
N1 In1 O1 C2 7.3(4)
N2 In1 O1 C2 -80.1(4)
O3 In1 O2 C11 -160.7(4)
O1 In1 O2 C11 96.4(4)
N3 In1 O2 C11 -83.5(4)
N1 In1 O2 C11 25.4(8)
N2 In1 O2 C11 4.1(4)
O2 In1 O3 C20 86.5(4)
O1 In1 O3 C20 -173.5(4)
N3 In1 O3 C20 -5.1(4)
N1 In1 O3 C20 -95.2(4)
N2 In1 O3 C20 20.0(8)
O3 In1 N1 C9 78.4(5)
O2 In1 N1 C9 -107.7(7)
O1 In1 N1 C9 178.5(5)
N3 In1 N1 C9 1.4(5)
N2 In1 N1 C9 -87.0(5)
O3 In1 N1 C1 -106.6(4)
O2 In1 N1 C1 67.3(7)
O1 In1 N1 C1 -6.5(3)
N3 In1 N1 C1 176.3(4)
N2 In1 N1 C1 88.0(4)
O3 In1 N2 C18 -111.8(7)
O2 In1 N2 C18 179.1(5)
O1 In1 N2 C18 81.5(5)
N3 In1 N2 C18 -87.3(5)
N1 In1 N2 C18 4.7(5)
O3 In1 N2 C10 65.3(7)
O2 In1 N2 C10 -3.8(4)
O1 In1 N2 C10 -101.4(4)
N3 In1 N2 C10 89.8(4)
N1 In1 N2 C10 -178.2(4)
O3 In1 N3 C27 -179.9(5)
O2 In1 N3 C27 83.7(5)
O1 In1 N3 C27 -95.8(9)
N1 In1 N3 C27 -81.5(5)
N2 In1 N3 C27 6.9(5)
O3 In1 N3 C19 5.1(4)
O2 In1 N3 C19 -91.3(4)
O1 In1 N3 C19 89.2(8)
N1 In1 N3 C19 103.5(4)
N2 In1 N3 C19 -168.1(4)
C9 N1 C1 C6 1.7(8)
In1 N1 C1 C6 -173.9(4)
C9 N1 C1 C2 -179.2(5)
In1 N1 C1 C2 5.2(6)
In1 O1 C2 C3 172.9(5)
In1 O1 C2 C1 -7.2(7)
N1 C1 C2 O1 0.9(8)
C6 C1 C2 O1 180.0(5)
N1 C1 C2 C3 -179.2(5)
C6 C1 C2 C3 -0.1(8)
O1 C2 C3 C4 -179.0(6)
C1 C2 C3 C4 1.1(9)
C2 C3 C4 C5 -0.8(11)
C3 C4 C5 C6 -0.6(11)
N1 C1 C6 C5 177.9(5)
C2 C1 C6 C5 -1.2(9)
N1 C1 C6 C7 -2.4(8)
C2 C1 C6 C7 178.5(5)
C4 C5 C6 C1 1.5(10)
C4 C5 C6 C7 -178.1(7)
C1 C6 C7 C8 1.1(9)
C5 C6 C7 C8 -179.2(7)
C6 C7 C8 C9 0.8(10)
C1 N1 C9 C8 0.4(9)
In1 N1 C9 C8 174.9(4)
C7 C8 C9 N1 -1.7(10)
C18 N2 C10 C15 0.3(8)
In1 N2 C10 C15 -177.2(4)
C18 N2 C10 C11 -179.4(5)
In1 N2 C10 C11 3.1(6)
In1 O2 C11 C12 176.4(5)
In1 O2 C11 C10 -4.0(7)
N2 C10 C11 O2 0.3(8)
C15 C10 C11 O2 -179.4(5)
N2 C10 C11 C12 180.0(5)
C15 C10 C11 C12 0.3(8)
O2 C11 C12 C13 179.8(6)
C10 C11 C12 C13 0.2(9)
C11 C12 C13 C14 0.1(11)
C12 C13 C14 C15 -0.8(11)
N2 C10 C15 C14 179.3(6)
C11 C10 C15 C14 -1.0(9)
N2 C10 C15 C16 -0.5(8)
C11 C10 C15 C16 179.2(5)
C13 C14 C15 C10 1.2(10)
C13 C14 C15 C16 -179.0(6)
C10 C15 C16 C17 -0.1(9)
C14 C15 C16 C17 -179.9(7)
C15 C16 C17 C18 0.8(10)
C10 N2 C18 C17 0.5(9)
In1 N2 C18 C17 177.4(5)
C16 C17 C18 N2 -1.0(10)
C27 N3 C19 C24 -1.2(9)
In1 N3 C19 C24 174.3(4)
C27 N3 C19 C20 180.0(5)
In1 N3 C19 C20 -4.5(6)
In1 O3 C20 C21 -175.8(5)
In1 O3 C20 C19 4.6(7)
N3 C19 C20 O3 0.3(8)
C24 C19 C20 O3 -178.6(5)
N3 C19 C20 C21 -179.4(5)
C24 C19 C20 C21 1.7(8)
O3 C20 C21 C22 178.5(6)
C19 C20 C21 C22 -1.8(9)
C20 C21 C22 C23 0.9(11)
C21 C22 C23 C24 0.3(10)
C22 C23 C24 C25 179.6(6)
C22 C23 C24 C19 -0.4(9)
N3 C19 C24 C23 -179.4(6)
C20 C19 C24 C23 -0.6(9)
N3 C19 C24 C25 0.6(9)
C20 C19 C24 C25 179.4(6)
C23 C24 C25 C26 179.8(7)
C19 C24 C25 C26 -0.2(10)
C24 C25 C26 C27 0.5(11)
C19 N3 C27 C26 1.4(9)
In1 N3 C27 C26 -173.2(5)
C25 C26 C27 N3 -1.0(11)

loop_
_cod_related_entry_id
_cod_related_entry_database
_cod_related_entry_code
1 ChemSpider 2299171
